data_7038219
loop_
_publ_author_name
'Stadelman, Bradley S.'
'Kimani, Martin M.'
'Bayse, Craig A.'
'McMillen, Colin D.'
'Brumaghim, Julia L.'

_publ_section_title
;
 Synthesis, characterization, DFT calculations, and electrochemical
 comparison of novel iron(ii) complexes with thione and selone ligands.
;
_journal_issue 11
_journal_name_full 'Dalton transactions (Cambridge, England : 2003)'
_journal_page_first 4697
_journal_page_last 4711
_journal_paper_doi 10.1039/c5dt03384e
_journal_volume 45
_journal_year 2016
_chemical_formula_sum 'C10 H16 Cl2 Fe N4 Se2'
_chemical_formula_weight 476.94
_space_group_crystal_system monoclinic
_space_group_IT_number 14
_space_group_name_Hall '-P 2yn'
_space_group_name_H-M_alt 'P 1 21/n 1'
_symmetry_space_group_name_Hall '-P 2yn'
_symmetry_space_group_name_H-M 'P 1 21/n 1'
_atom_sites_solution_hydrogens geom
_atom_sites_solution_primary direct
_atom_sites_solution_secondary difmap
_audit_creation_method SHELXL-2014/7
_audit_update_record
;
2015-10-06 deposited with the CCDC.
2016-02-01 downloaded from the CCDC.
;
_cell_angle_alpha 90
_cell_angle_beta 108.25(3)
_cell_angle_gamma 90
_cell_formula_units_Z 4
_cell_length_a 9.5166(19)
_cell_length_b 13.693(3)
_cell_length_c 13.279(3)
_cell_measurement_reflns_used 6967
_cell_measurement_temperature 193(2)
_cell_measurement_theta_max 26.3625
_cell_measurement_theta_min 2.7002
_cell_volume 1643.4(7)
_computing_cell_refinement 'CrystalClear (Rigaku/MSC, 2006)'
_computing_data_collection 'CrystalClear (Rigaku/MSC, 2006)'
_computing_data_reduction 'CrystalClear (Rigaku/MSC, 2006)'
_computing_molecular_graphics 'DIAMOND (Bradenburg, 1999)'
_computing_publication_material 'SHELXL-2014/7 (Sheldrick, 2014)'
_computing_structure_refinement 'SHELXL-2014/7 (Sheldrick, 2014)'
_computing_structure_solution 'SHELXS-97 (Sheldrick, 1990)'
_diffrn_ambient_temperature 193(2)
_diffrn_detector_area_resol_mean 14.6199
_diffrn_measured_fraction_theta_full 0.998
_diffrn_measured_fraction_theta_max 0.997
_diffrn_measurement_device_type 'Rigaku AFC8S'
_diffrn_measurement_method '\w scans'
_diffrn_radiation_type MoK\a
_diffrn_radiation_wavelength 0.71073
_diffrn_reflns_av_R_equivalents 0.0282
_diffrn_reflns_av_unetI/netI 0.0197
_diffrn_reflns_Laue_measured_fraction_full 0.998
_diffrn_reflns_Laue_measured_fraction_max 0.997
_diffrn_reflns_limit_h_max 11
_diffrn_reflns_limit_h_min -11
_diffrn_reflns_limit_k_max 17
_diffrn_reflns_limit_k_min -16
_diffrn_reflns_limit_l_max 16
_diffrn_reflns_limit_l_min -16
_diffrn_reflns_number 15290
_diffrn_reflns_point_group_measured_fraction_full 0.998
_diffrn_reflns_point_group_measured_fraction_max 0.997
_diffrn_reflns_theta_full 25.242
_diffrn_reflns_theta_max 26.367
_diffrn_reflns_theta_min 2.700
_diffrn_source 'fine-focus sealed tube'
_exptl_absorpt_coefficient_mu 5.664
_exptl_absorpt_correction_T_max 1.0000
_exptl_absorpt_correction_T_min 0.6991
_exptl_absorpt_correction_type multi-scan
_exptl_absorpt_process_details 'REQAB, CrystalClear'
_exptl_crystal_colour brown
_exptl_crystal_density_diffrn 1.928
_exptl_crystal_density_meas ?
_exptl_crystal_density_method 'not measured'
_exptl_crystal_description 'rod fragment'
_exptl_crystal_F_000 928
_exptl_crystal_size_max 0.310
_exptl_crystal_size_mid 0.240
_exptl_crystal_size_min 0.210
_refine_diff_density_max 0.611
_refine_diff_density_min -0.682
_refine_diff_density_rms 0.092
_refine_ls_extinction_method none
_refine_ls_goodness_of_fit_ref 1.136
_refine_ls_hydrogen_treatment constr
_refine_ls_matrix_type full
_refine_ls_number_parameters 176
_refine_ls_number_reflns 3351
_refine_ls_number_restraints 0
_refine_ls_restrained_S_all 1.136
_refine_ls_R_factor_all 0.0299
_refine_ls_R_factor_gt 0.0277
_refine_ls_shift/su_max 0.002
_refine_ls_shift/su_mean 0.000
_refine_ls_structure_factor_coef Fsqd
_refine_ls_weighting_details 'w=1/[\s^2^(Fo^2^)+(0.0307P)^2^+1.5829P] where P=(Fo^2^+2Fc^2^)/3'
_refine_ls_weighting_scheme calc
_refine_ls_wR_factor_gt 0.0642
_refine_ls_wR_factor_ref 0.0661
_reflns_Friedel_coverage 0.000
_reflns_number_gt 3123
_reflns_number_total 3351
_reflns_threshold_expression 'I > 2\s(I)'
_cod_data_source_file c5dt03384e2.cif
_cod_data_source_block FeCl2dmise2
_cod_depositor_comments
;
The following automatic conversions were performed:

'_exptl_crystal_density_meas' value 'not measured' was changed to '?'
- the value is perceived as not measured.

Automatic conversion script
Id: cif_fix_values 4268 2015-11-12 08:31:59Z antanas 

 Adding full bibliography for 7038216--7038219.cif.
;
_cod_original_cell_volume 1643.4(6)
_cod_database_code 7038219
_shelx_shelxl_version_number 2014/7
_shelx_space_group_comment
;
The symmetry employed for this shelxl refinement is uniquely defined
by the following loop, which should always be used as a source of
symmetry information in preference to the above space-group names.
They are only intended as comments.
;
_shelx_estimated_absorpt_t_min 0.273
_shelx_estimated_absorpt_t_max 0.383

loop_
_space_group_symop_operation_xyz
'x, y, z'
'-x+1/2, y+1/2, -z+1/2'
'-x, -y, -z'
'x-1/2, -y-1/2, z-1/2'

loop_
_atom_site_label
_atom_site_type_symbol
_atom_site_fract_x
_atom_site_fract_y
_atom_site_fract_z
_atom_site_U_iso_or_equiv
_atom_site_adp_type
_atom_site_occupancy
_atom_site_site_symmetry_order
_atom_site_calc_flag
_atom_site_refinement_flags_posn
_atom_site_refinement_flags_adp
Se1 Se 0.82276(3) 1.03725(2) 0.44762(2) 0.02231(8) Uani 1 1 d . .
Se2 Se 0.67066(3) 1.04546(2) 0.14633(2) 0.02690(9) Uani 1 1 d . .
Fe1 Fe 0.91167(4) 1.01981(3) 0.29116(3) 0.02133(10) Uani 1 1 d . .
Cl1 Cl 1.07081(7) 1.14536(5) 0.28884(5) 0.02537(14) Uani 1 1 d . .
Cl2 Cl 1.00119(7) 0.87135(5) 0.26090(5) 0.02937(15) Uani 1 1 d . .
C2 C 0.6304(3) 0.98719(19) 0.39509(18) 0.0200(5) Uani 1 1 d . .
N1 N 0.5026(2) 1.03732(16) 0.37074(18) 0.0233(5) Uani 1 1 d . .
N2 N 0.5946(2) 0.89208(17) 0.38021(17) 0.0239(4) Uani 1 1 d . .
C4 C 0.4426(3) 0.8825(2) 0.3453(2) 0.0289(6) Uani 1 1 d . .
H4 H 0.3887 0.8232 0.3282 0.035 Uiso 1 1 calc R U
C3 C 0.7008(3) 0.8118(2) 0.4010(2) 0.0320(6) Uani 1 1 d . .
H3A H 0.7732 0.8238 0.3637 0.048 Uiso 1 1 calc R U
H3B H 0.6485 0.7505 0.3758 0.048 Uiso 1 1 calc R U
H3C H 0.7520 0.8073 0.4774 0.048 Uiso 1 1 calc R U
C1 C 0.4911(3) 1.1438(2) 0.3697(2) 0.0321(6) Uani 1 1 d . .
H1A H 0.5590 1.1703 0.4356 0.048 Uiso 1 1 calc R U
H1B H 0.3895 1.1628 0.3637 0.048 Uiso 1 1 calc R U
H1C H 0.5171 1.1699 0.3091 0.048 Uiso 1 1 calc R U
C5 C 0.3846(3) 0.9729(2) 0.3400(2) 0.0278(6) Uani 1 1 d . .
H5 H 0.2825 0.9893 0.3192 0.033 Uiso 1 1 calc R U
N3 N 0.6644(2) 0.86524(17) 0.03411(17) 0.0254(5) Uani 1 1 d . .
N4 N 0.7665(2) 0.98070(18) -0.02815(18) 0.0268(5) Uani 1 1 d . .
C7 C 0.7028(3) 0.9597(2) 0.0462(2) 0.0235(5) Uani 1 1 d . .
C6 C 0.5934(3) 0.8104(2) 0.0990(3) 0.0363(7) Uani 1 1 d . .
H6A H 0.6692 0.7798 0.1582 0.054 Uiso 1 1 calc R U
H6B H 0.5297 0.7597 0.0556 0.054 Uiso 1 1 calc R U
H6C H 0.5334 0.8547 0.1266 0.054 Uiso 1 1 calc R U
C8 C 0.8246(4) 1.0754(3) -0.0446(3) 0.0391(7) Uani 1 1 d . .
H8A H 0.7424 1.1203 -0.0761 0.059 Uiso 1 1 calc R U
H8B H 0.8844 1.0683 -0.0923 0.059 Uiso 1 1 calc R U
H8C H 0.8863 1.1016 0.0237 0.059 Uiso 1 1 calc R U
C10 C 0.7024(3) 0.8261(2) -0.0492(2) 0.0310(6) Uani 1 1 d . .
H10 H 0.6864 0.7608 -0.0744 0.037 Uiso 1 1 calc R U
C9 C 0.7666(3) 0.8980(2) -0.0879(2) 0.0335(6) Uani 1 1 d . .
H9 H 0.8049 0.8930 -0.1457 0.040 Uiso 1 1 calc R U

loop_
_atom_site_aniso_label
_atom_site_aniso_U_11
_atom_site_aniso_U_22
_atom_site_aniso_U_33
_atom_site_aniso_U_23
_atom_site_aniso_U_13
_atom_site_aniso_U_12
Se1 0.01802(13) 0.02931(16) 0.01915(13) -0.00263(9) 0.00517(10) -0.00291(9)
Se2 0.02395(14) 0.03479(17) 0.02102(14) -0.00380(10) 0.00571(11) 0.00522(10)
Fe1 0.02085(18) 0.0223(2) 0.02258(18) 0.00022(14) 0.00926(14) 0.00059(14)
Cl1 0.0237(3) 0.0245(3) 0.0313(3) 0.0014(2) 0.0134(2) -0.0001(2)
Cl2 0.0313(3) 0.0246(3) 0.0316(3) -0.0039(3) 0.0089(3) 0.0053(3)
C2 0.0195(11) 0.0241(13) 0.0169(11) -0.0001(9) 0.0064(9) 0.0007(10)
N1 0.0202(10) 0.0261(12) 0.0239(11) 0.0012(8) 0.0072(9) 0.0005(8)
N2 0.0224(10) 0.0242(12) 0.0252(11) 0.0010(9) 0.0077(9) 0.0001(9)
C4 0.0254(13) 0.0291(15) 0.0306(14) -0.0006(11) 0.0065(11) -0.0079(11)
C3 0.0315(14) 0.0239(14) 0.0378(15) 0.0008(11) 0.0070(12) 0.0039(11)
C1 0.0295(14) 0.0251(15) 0.0410(16) 0.0015(12) 0.0099(12) 0.0044(11)
C5 0.0185(12) 0.0376(16) 0.0278(13) 0.0004(11) 0.0079(11) -0.0030(11)
N3 0.0233(11) 0.0261(12) 0.0253(11) 0.0009(9) 0.0056(9) -0.0007(9)
N4 0.0248(11) 0.0356(13) 0.0218(11) 0.0017(9) 0.0101(9) -0.0009(9)
C7 0.0204(12) 0.0304(15) 0.0196(12) -0.0004(9) 0.0060(10) 0.0000(10)
C6 0.0368(15) 0.0327(16) 0.0414(16) 0.0064(13) 0.0151(13) -0.0031(13)
C8 0.0426(17) 0.0397(18) 0.0416(17) 0.0022(14) 0.0225(15) -0.0082(14)
C10 0.0304(14) 0.0327(16) 0.0277(14) -0.0089(11) 0.0059(11) 0.0046(12)
C9 0.0347(15) 0.0427(18) 0.0239(13) -0.0052(12) 0.0105(12) 0.0061(13)

loop_
_atom_type_symbol
_atom_type_description
_atom_type_scat_dispersion_real
_atom_type_scat_dispersion_imag
_atom_type_scat_source
C C 0.0033 0.0016 'International Tables Vol C Tables 4.2.6.8 and 6.1.1.4'
H H 0.0000 0.0000 'International Tables Vol C Tables 4.2.6.8 and 6.1.1.4'
N N 0.0061 0.0033 'International Tables Vol C Tables 4.2.6.8 and 6.1.1.4'
Cl Cl 0.1484 0.1585 'International Tables Vol C Tables 4.2.6.8 and 6.1.1.4'
Fe Fe 0.3463 0.8444 'International Tables Vol C Tables 4.2.6.8 and 6.1.1.4'
Se Se -0.0929 2.2259 'International Tables Vol C Tables 4.2.6.8 and 6.1.1.4'

loop_
_geom_angle_atom_site_label_1
_geom_angle_atom_site_label_2
_geom_angle_atom_site_label_3
_geom_angle
C2 Se1 Fe1 101.67(8)
C7 Se2 Fe1 98.24(8)
Cl2 Fe1 Cl1 112.29(3)
Cl2 Fe1 Se1 118.34(2)
Cl1 Fe1 Se1 109.71(3)
Cl2 Fe1 Se2 106.89(2)
Cl1 Fe1 Se2 109.42(3)
Se1 Fe1 Se2 99.09(2)
N1 C2 N2 106.9(2)
N1 C2 Se1 127.4(2)
N2 C2 Se1 125.60(19)
C2 N1 C5 109.6(2)
C2 N1 C1 124.8(2)
C5 N1 C1 125.5(2)
C2 N2 C4 109.4(2)
C2 N2 C3 124.9(2)
C4 N2 C3 125.7(2)
C5 C4 N2 107.4(2)
C4 C5 N1 106.7(2)
C7 N3 C10 110.0(2)
C7 N3 C6 125.9(2)
C10 N3 C6 124.1(3)
C7 N4 C9 109.2(2)
C7 N4 C8 125.6(2)
C9 N4 C8 125.2(2)
N3 C7 N4 106.7(2)
N3 C7 Se2 126.3(2)
N4 C7 Se2 127.0(2)
C9 C10 N3 106.7(3)
C10 C9 N4 107.4(2)

loop_
_geom_bond_atom_site_label_1
_geom_bond_atom_site_label_2
_geom_bond_distance
Se1 C2 1.873(3)
Se1 Fe1 2.4882(7)
Se2 C7 1.869(3)
Se2 Fe1 2.5140(10)
Fe1 Cl2 2.2877(8)
Fe1 Cl1 2.2978(8)
C2 N1 1.345(3)
C2 N2 1.345(3)
N1 C5 1.385(4)
N1 C1 1.463(3)
N2 C4 1.380(3)
N2 C3 1.460(3)
C4 C5 1.348(4)
N3 C7 1.340(4)
N3 C10 1.376(3)
N3 C6 1.458(4)
N4 C7 1.342(3)
N4 C9 1.382(4)
N4 C8 1.453(4)
C10 C9 1.343(4)
